data_4035261
loop_
_publ_author_name
'Qiu, Yun'
'Dlugosch, Michael'
'Liu, Xin'
'Khan, Faiyaz'
'Ward, Jas S.'
'Lan, Ping'
'Banwell, Martin G.'

_publ_section_title
;
 Reductive Cyclization of o-Nitroarylated-\a,\b-unsaturated Aldehydes and
 Ketones with TiCl<sub>3</sub>/HCl or Fe/HCl Leading to
 1,2,3,9-Tetrahydro-4 H-carbazol-4-ones and Related Heterocycles.
;
_journal_issue 19
_journal_name_full 'The Journal of organic chemistry'
_journal_page_first 12023
_journal_page_last 12033
_journal_paper_doi 10.1021/acs.joc.8b01940
_journal_volume 83
_journal_year 2018
_chemical_formula_moiety 'C20 H14 N2 O3'
_chemical_formula_sum 'C20 H14 N2 O3'
_chemical_formula_weight 330.33
_space_group_crystal_system monoclinic
_space_group_IT_number 14
_space_group_name_Hall '-P 2ybc'
_space_group_name_H-M_alt 'P 1 21/c 1'
_atom_sites_solution_hydrogens geom
_audit_creation_date 2018-05-22
_audit_creation_method
;
Olex2 1.2
(compiled 2018.05.18 svn.r3508 for OlexSys, GUI svn.r5497)
;
_cell_angle_alpha 90
_cell_angle_beta 107.865(2)
_cell_angle_gamma 90
_cell_formula_units_Z 4
_cell_length_a 12.5226(3)
_cell_length_b 12.7446(3)
_cell_length_c 10.8100(2)
_cell_measurement_reflns_used 7319
_cell_measurement_temperature 150.00(10)
_cell_measurement_theta_max 73.7030
_cell_measurement_theta_min 5.5210
_cell_volume 1642.04(7)
_computing_cell_refinement 'CrysAlisPro 1.171.39.46 (Rigaku OD, 2018)'
_computing_data_collection 'CrysAlisPro 1.171.39.46 (Rigaku OD, 2018)'
_computing_data_reduction 'CrysAlisPro 1.171.39.46 (Rigaku OD, 2018)'
_computing_molecular_graphics 'Olex2 (Dolomanov et al., 2009)'
_computing_publication_material 'Olex2 (Dolomanov et al., 2009)'
_computing_structure_refinement 'ShelXL (Sheldrick, 2015)'
_diffrn_ambient_environment N~2~
_diffrn_ambient_temperature 150.00(10)
_diffrn_detector 'CCD plate'
_diffrn_detector_area_resol_mean 8.1297
_diffrn_detector_type EosS2
_diffrn_measured_fraction_theta_full 1.000
_diffrn_measured_fraction_theta_max 0.991
_diffrn_measurement_details
;
List of Runs (angles in degrees, time in seconds):

  # Type    Start    End  Width  t~exp~   \w     \q     \k     \f   Frames
--------------------------------------------------------------------------
  1  \w    -21.00  28.00   1.00    1.00    --  -36.95  57.00 -60.00   49
  2  \w    -50.00 -23.00   1.00    1.00    --  -36.95  57.00 -60.00   27
  3  \w    -14.00  38.00   1.00    1.00    --   36.95 -57.00  60.00   52
  4  \w     38.00  90.00   1.00    1.00    --   36.95-125.00-120.00   52
  5  \w     20.00  92.00   1.00    1.00    --   36.95  57.00  30.00   72
  6  \w     29.00  87.00   1.00    1.00    --   36.95-125.00 -30.00   58
  7  \w     30.00  76.00   1.00    1.00    --   36.95 -99.00  60.00   46
  8  \w     38.00 104.00   1.00    1.00    --   36.95  57.00 150.00   66
  9  \w      8.00 106.00   1.00    1.00    --   36.95  19.00 -90.00   98
 10  \w     69.00 105.00   1.00    2.00    --  111.00 -92.00-150.00   36
 11  \w     82.00 135.00   1.00    2.00    --  111.00 -77.00-120.00   53
 12  \w    101.00 168.00   1.00    2.00    --  111.00 111.00  60.00   67
 13  \w     42.00 130.00   1.00    2.00    --  111.00 -38.00   0.00   88
 14  \w     57.00 126.00   1.00    2.00    --  111.00 -64.00  30.00   69
 15  \w     70.00 177.00   1.00    2.00    --  111.00  12.00-150.00  107
 16  \w     43.00 126.00   1.00    2.00    --  111.00 -38.00 -90.00   83
 17  \w     83.00 109.00   1.00    2.00    --  111.00-111.00 -60.00   26
 18  \w     90.00 116.00   1.00    2.00    --  111.00-122.00 159.00   26
 19  \w     88.00 113.00   1.00    2.00    --  111.00-111.00   0.00   25
 20  \w     45.00 102.00   1.00    2.00    --  111.00 -92.00  30.00   57
 21  \w     47.00 127.00   1.00    2.00    --  111.00 -50.00 120.00   80
 22  \w     45.00  74.00   1.00    2.00    --  111.00 -77.00-120.00   29
 23  \w     44.00  69.00   1.00    2.00    --  111.00-111.00 -60.00   25
 24  \w     42.00 104.00   1.00    2.00    --  111.00 -92.00 150.00   62
 25  \w     41.00 146.00   1.00    2.00    --  111.00 -12.00-180.00  105
;
_diffrn_measurement_device 'four-circle diffractometer'
_diffrn_measurement_device_type 'SuperNova, Dual, Cu at home/near, EosS2'
_diffrn_measurement_method '\w scans'
_diffrn_orient_matrix_type 'CrysAlisPro convention (1999,Acta A55,543-557)'
_diffrn_orient_matrix_UB_11 -0.0403582000
_diffrn_orient_matrix_UB_12 0.1125860000
_diffrn_orient_matrix_UB_13 0.0123785000
_diffrn_orient_matrix_UB_21 0.1180648000
_diffrn_orient_matrix_UB_22 0.0421212000
_diffrn_orient_matrix_UB_23 0.0118229000
_diffrn_orient_matrix_UB_31 -0.0338683000
_diffrn_orient_matrix_UB_32 0.0126630000
_diffrn_orient_matrix_UB_33 -0.1487106000
_diffrn_radiation_monochromator mirror
_diffrn_radiation_probe x-ray
_diffrn_radiation_type CuK\a
_diffrn_radiation_wavelength 1.54184
_diffrn_reflns_av_R_equivalents 0.0280
_diffrn_reflns_av_unetI/netI 0.0232
_diffrn_reflns_Laue_measured_fraction_full 1.000
_diffrn_reflns_Laue_measured_fraction_max 0.991
_diffrn_reflns_limit_h_max 15
_diffrn_reflns_limit_h_min -15
_diffrn_reflns_limit_k_max 15
_diffrn_reflns_limit_k_min -13
_diffrn_reflns_limit_l_max 8
_diffrn_reflns_limit_l_min -13
_diffrn_reflns_number 10949
_diffrn_reflns_point_group_measured_fraction_full 1.000
_diffrn_reflns_point_group_measured_fraction_max 0.991
_diffrn_reflns_theta_full 67.684
_diffrn_reflns_theta_max 73.800
_diffrn_reflns_theta_min 3.709
_diffrn_source 'micro-focus sealed X-ray tube'
_diffrn_source_type 'SuperNova (Cu) X-ray Source'
_exptl_absorpt_coefficient_mu 0.747
_exptl_absorpt_correction_T_max 1.00000
_exptl_absorpt_correction_T_min 0.65020
_exptl_absorpt_correction_type multi-scan
_exptl_absorpt_process_details
;
CrysAlisPro 1.171.39.46 (Rigaku Oxford Diffraction, 2018)
Empirical absorption correction using spherical harmonics,
 implemented in SCALE3 ABSPACK scaling algorithm.
;
_exptl_crystal_colour colourless
_exptl_crystal_colour_primary colourless
_exptl_crystal_density_diffrn 1.336
_exptl_crystal_description needle
_exptl_crystal_F_000 688
_exptl_crystal_size_max 0.650
_exptl_crystal_size_mid 0.210
_exptl_crystal_size_min 0.077
_refine_diff_density_max 0.196
_refine_diff_density_min -0.245
_refine_diff_density_rms 0.052
_refine_ls_extinction_method none
_refine_ls_goodness_of_fit_ref 1.029
_refine_ls_hydrogen_treatment constr
_refine_ls_matrix_type full
_refine_ls_number_parameters 226
_refine_ls_number_reflns 3297
_refine_ls_number_restraints 0
_refine_ls_restrained_S_all 1.029
_refine_ls_R_factor_all 0.0485
_refine_ls_R_factor_gt 0.0463
_refine_ls_shift/su_max 0.001
_refine_ls_shift/su_mean 0.000
_refine_ls_structure_factor_coef Fsqd
_refine_ls_weighting_details 'w=1/[\s^2^(Fo^2^)+(0.0819P)^2^+0.4521P] where P=(Fo^2^+2Fc^2^)/3'
_refine_ls_weighting_scheme calc
_refine_ls_wR_factor_gt 0.1250
_refine_ls_wR_factor_ref 0.1285
_reflns_Friedel_coverage 0.000
_reflns_number_gt 3062
_reflns_number_total 3297
_reflns_threshold_expression 'I > 2\s(I)'
_cod_data_source_file jo8b01940_si_004.cif
_cod_data_source_block MED-1153F2_scale
_cod_database_code 4035261
_shelxl_version_number 2014/6
_shelx_space_group_comment
;
The symmetry employed for this shelxl refinement is uniquely defined
by the following loop, which should always be used as a source of
symmetry information in preference to the above space-group names.
They are only intended as comments.
;
_reflns_odcompleteness_completeness 99.76
_reflns_odcompleteness_iscentric 1
_reflns_odcompleteness_theta 71.98
_olex2_refinement_description
;
1. Fixed Uiso
 At 1.2 times of:
  All C(H) groups
2.a Aromatic/amide H refined with riding coordinates:
 C5(H5), C6(H6), C7(H7), C8(H8), C9(H9), C10(H12), C14(H14), C15(H15),
 C16(H16), C20(H20), C21(H21), C22(H22), C23(H23), C24(H24)
;
_ins_header
;
TITL MED-1153F2_scale in P2(1)/c 
REM P2(1)/c (#14 in standard setting)
CELL 1.54184  12.522563  12.744612  10.810002  90.0000 107.8645  90.0000
ZERR    4.00   0.000274   0.000269   0.000212   0.0000   0.0022   0.0000
LATT  1
SYMM -x, y+1/2,-z+1/2 
SFAC C H N O
UNIT 80.00 56.00 8.00 12.00
TREF
HKLF 4
END
;
_olex2_submission_special_instructions 'No special instructions were received'
_oxdiff_exptl_absorpt_empirical_details
;
Empirical correction (ABSPACK) includes:
- Absorption correction using spherical harmonics
- Frame scaling
- Detector area scaling
;
_oxdiff_exptl_absorpt_empirical_full_max 1.695
_oxdiff_exptl_absorpt_empirical_full_min 0.611

loop_
_space_group_symop_operation_xyz
'x, y, z'
'-x, y+1/2, -z+1/2'
'-x, -y, -z'
'x, -y-1/2, z-1/2'

loop_
_atom_site_label
_atom_site_type_symbol
_atom_site_fract_x
_atom_site_fract_y
_atom_site_fract_z
_atom_site_U_iso_or_equiv
_atom_site_adp_type
_atom_site_occupancy
_atom_site_site_symmetry_order
_atom_site_calc_flag
_atom_site_refinement_flags_posn
C1 C 0.48984(10) 0.30335(10) 0.64839(11) 0.0237(3) Uani 1 1 d .
C2 C 0.37047(10) 0.33740(10) 0.59046(12) 0.0243(3) Uani 1 1 d .
C3 C 0.30169(10) 0.36081(10) 0.67833(11) 0.0229(3) Uani 1 1 d .
O4 O 0.32910(8) 0.34299(9) 0.47248(8) 0.0340(3) Uani 1 1 d .
C5 C 0.56953(11) 0.33486(12) 0.59071(12) 0.0310(3) Uani 1 1 d .
H5 H 0.5505 0.3835 0.5233 0.037 Uiso 1 1 calc R
C6 C 0.67741(12) 0.29408(14) 0.63331(14) 0.0379(3) Uani 1 1 d .
H6 H 0.7313 0.3172 0.5966 0.045 Uiso 1 1 calc R
C7 C 0.70476(11) 0.21915(13) 0.73020(13) 0.0351(3) Uani 1 1 d .
H7 H 0.7763 0.1900 0.7565 0.042 Uiso 1 1 calc R
C8 C 0.62581(12) 0.18740(12) 0.78812(13) 0.0343(3) Uani 1 1 d .
H8 H 0.6443 0.1366 0.8530 0.041 Uiso 1 1 calc R
C9 C 0.51915(11) 0.23109(11) 0.74961(12) 0.0294(3) Uani 1 1 d .
H9 H 0.4673 0.2121 0.7915 0.035 Uiso 1 1 calc R
C10 C 0.35117(10) 0.40060(10) 0.79749(11) 0.0242(3) Uani 1 1 d .
H12 H 0.4290 0.4050 0.8218 0.029 Uiso 1 1 calc R
C11 C 0.30008(10) 0.43813(10) 0.89470(11) 0.0248(3) Uani 1 1 d .
C13 C 0.18046(10) 0.33428(10) 0.62642(11) 0.0230(3) Uani 1 1 d .
C14 C 0.13763(11) 0.25616(11) 0.68833(12) 0.0286(3) Uani 1 1 d .
H14 H 0.1840 0.2241 0.7628 0.034 Uiso 1 1 calc R
C15 C 0.02654(12) 0.22628(11) 0.63925(13) 0.0320(3) Uani 1 1 d .
H15 H -0.0035 0.1767 0.6822 0.038 Uiso 1 1 calc R
C16 C -0.03919(11) 0.27173(11) 0.52467(13) 0.0313(3) Uani 1 1 d .
H16 H -0.1131 0.2493 0.4900 0.038 Uiso 1 1 calc R
N17 N -0.00146(9) 0.34613(9) 0.46163(10) 0.0272(3) Uani 1 1 d .
C18 C 0.10388(10) 0.37561(10) 0.51493(11) 0.0223(3) Uani 1 1 d .
N19 N 0.13555(8) 0.46714(9) 0.44842(10) 0.0244(2) Uani 1 1 d .
C20 C 0.18782(12) 0.46877(11) 0.86620(13) 0.0296(3) Uani 1 1 d .
H20 H 0.1411 0.4677 0.7807 0.035 Uiso 1 1 calc R
C21 C 0.14603(13) 0.50083(12) 0.96507(15) 0.0363(3) Uani 1 1 d .
H21 H 0.0709 0.5196 0.9456 0.044 Uiso 1 1 calc R
C22 C 0.21499(15) 0.50514(13) 1.09228(15) 0.0402(4) Uani 1 1 d .
H22 H 0.1863 0.5266 1.1579 0.048 Uiso 1 1 calc R
C23 C 0.32669(15) 0.47744(13) 1.12165(14) 0.0411(4) Uani 1 1 d .
H23 H 0.3734 0.4810 1.2070 0.049 Uiso 1 1 calc R
C24 C 0.36923(12) 0.44432(11) 1.02358(12) 0.0311(3) Uani 1 1 d .
H24 H 0.4446 0.4261 1.0439 0.037 Uiso 1 1 calc R
O25 O 0.08755(9) 0.47999(8) 0.33276(9) 0.0354(3) Uani 1 1 d .
O26 O 0.20584(8) 0.52698(8) 0.51622(9) 0.0333(2) Uani 1 1 d .

loop_
_atom_site_aniso_label
_atom_site_aniso_U_11
_atom_site_aniso_U_22
_atom_site_aniso_U_33
_atom_site_aniso_U_23
_atom_site_aniso_U_13
_atom_site_aniso_U_12
C1 0.0214(6) 0.0318(6) 0.0161(5) -0.0033(4) 0.0032(4) 0.0033(5)
C2 0.0238(6) 0.0288(6) 0.0184(5) -0.0011(4) 0.0034(4) 0.0022(5)
C3 0.0203(6) 0.0276(6) 0.0191(5) 0.0007(4) 0.0034(4) 0.0025(4)
O4 0.0300(5) 0.0524(6) 0.0159(4) -0.0011(4) 0.0015(4) 0.0094(4)
C5 0.0305(7) 0.0408(8) 0.0238(6) 0.0033(5) 0.0113(5) 0.0052(5)
C6 0.0281(7) 0.0566(9) 0.0334(7) 0.0008(6) 0.0161(6) 0.0049(6)
C7 0.0236(6) 0.0538(9) 0.0257(6) -0.0047(6) 0.0041(5) 0.0106(6)
C8 0.0306(7) 0.0469(8) 0.0227(6) 0.0054(6) 0.0042(5) 0.0123(6)
C9 0.0255(6) 0.0393(7) 0.0233(6) 0.0034(5) 0.0074(5) 0.0039(5)
C10 0.0211(6) 0.0296(6) 0.0201(6) 0.0000(5) 0.0035(4) 0.0012(5)
C11 0.0280(6) 0.0266(6) 0.0201(6) -0.0006(4) 0.0079(5) -0.0013(5)
C13 0.0215(6) 0.0262(6) 0.0194(5) -0.0030(4) 0.0035(4) 0.0021(4)
C14 0.0280(6) 0.0301(7) 0.0244(6) 0.0036(5) 0.0031(5) 0.0015(5)
C15 0.0309(7) 0.0310(7) 0.0330(7) 0.0033(5) 0.0081(5) -0.0041(5)
C16 0.0219(6) 0.0346(7) 0.0340(7) 0.0004(5) 0.0034(5) -0.0037(5)
N17 0.0209(5) 0.0321(6) 0.0253(5) -0.0003(4) 0.0022(4) 0.0006(4)
C18 0.0213(6) 0.0249(6) 0.0196(5) -0.0015(4) 0.0046(4) 0.0017(4)
N19 0.0217(5) 0.0284(5) 0.0217(5) 0.0007(4) 0.0044(4) 0.0030(4)
C20 0.0315(7) 0.0315(7) 0.0263(6) -0.0003(5) 0.0098(5) 0.0032(5)
C21 0.0400(8) 0.0333(7) 0.0422(8) 0.0008(6) 0.0225(6) 0.0050(6)
C22 0.0582(10) 0.0373(8) 0.0355(8) -0.0034(6) 0.0299(7) -0.0001(7)
C23 0.0551(10) 0.0473(9) 0.0215(7) -0.0066(6) 0.0129(6) -0.0042(7)
C24 0.0332(7) 0.0364(7) 0.0225(6) -0.0037(5) 0.0068(5) -0.0030(5)
O25 0.0385(5) 0.0444(6) 0.0197(4) 0.0057(4) 0.0035(4) -0.0023(4)
O26 0.0301(5) 0.0302(5) 0.0335(5) 0.0013(4) 0.0005(4) -0.0053(4)

loop_
_atom_type_symbol
_atom_type_description
_atom_type_scat_dispersion_real
_atom_type_scat_dispersion_imag
_atom_type_scat_source
C C 0.0181 0.0091 'International Tables Vol C Tables 4.2.6.8 and 6.1.1.4'
H H 0.0000 0.0000 'International Tables Vol C Tables 4.2.6.8 and 6.1.1.4'
N N 0.0311 0.0180 'International Tables Vol C Tables 4.2.6.8 and 6.1.1.4'
O O 0.0492 0.0322 'International Tables Vol C Tables 4.2.6.8 and 6.1.1.4'

loop_
_exptl_crystal_face_index_h
_exptl_crystal_face_index_k
_exptl_crystal_face_index_l
_exptl_crystal_face_perp_dist
6 -6 0 0.0395
-7 4 0 0.0306
7 4 0 0.1111
-2 -2 7 0.2904
0 1 -7 0.3178
6 4 -4 0.1498
-6 6 0 0.0378
-4 3 6 0.2804
-5 -6 0 0.0794

loop_
_geom_angle_atom_site_label_1
_geom_angle_atom_site_label_2
_geom_angle_atom_site_label_3
_geom_angle
C5 C1 C2 119.43(11)
C5 C1 C9 119.50(11)
C9 C1 C2 120.65(11)
C3 C2 C1 119.22(10)
O4 C2 C1 120.16(11)
O4 C2 C3 120.59(11)
C10 C3 C2 119.84(11)
C10 C3 C13 124.32(11)
C13 C3 C2 115.81(10)
C1 C5 H5 119.9
C6 C5 C1 120.22(13)
C6 C5 H5 119.9
C5 C6 H6 120.0
C7 C6 C5 120.04(13)
C7 C6 H6 120.0
C6 C7 H7 120.0
C6 C7 C8 120.02(13)
C8 C7 H7 120.0
C7 C8 H8 119.9
C7 C8 C9 120.18(13)
C9 C8 H8 119.9
C1 C9 H9 120.0
C8 C9 C1 119.94(12)
C8 C9 H9 120.0
C3 C10 H12 115.3
C3 C10 C11 129.36(11)
C11 C10 H12 115.3
C20 C11 C10 124.22(11)
C24 C11 C10 117.30(11)
C24 C11 C20 118.47(12)
C14 C13 C3 118.65(11)
C18 C13 C3 126.34(11)
C18 C13 C14 114.89(11)
C13 C14 H14 119.9
C15 C14 C13 120.16(12)
C15 C14 H14 119.9
C14 C15 H15 120.7
C14 C15 C16 118.68(12)
C16 C15 H15 120.7
C15 C16 H16 118.4
N17 C16 C15 123.12(12)
N17 C16 H16 118.4
C18 N17 C16 116.19(11)
C13 C18 N19 120.01(11)
N17 C18 C13 126.85(12)
N17 C18 N19 113.01(10)
O25 N19 C18 118.69(10)
O25 N19 O26 124.58(11)
O26 N19 C18 116.67(10)
C11 C20 H20 119.9
C21 C20 C11 120.22(13)
C21 C20 H20 119.9
C20 C21 H21 119.7
C22 C21 C20 120.64(14)
C22 C21 H21 119.7
C21 C22 H22 120.1
C23 C22 C21 119.86(13)
C23 C22 H22 120.1
C22 C23 H23 120.0
C22 C23 C24 120.01(14)
C24 C23 H23 120.0
C11 C24 H24 119.6
C23 C24 C11 120.77(14)
C23 C24 H24 119.6

loop_
_geom_bond_atom_site_label_1
_geom_bond_atom_site_label_2
_geom_bond_distance
C1 C2 1.4969(16)
C1 C5 1.3884(18)
C1 C9 1.3906(18)
C2 C3 1.4949(17)
C2 O4 1.2225(15)
C3 C10 1.3456(16)
C3 C13 1.4871(16)
C5 H5 0.9300
C5 C6 1.3877(19)
C6 H6 0.9300
C6 C7 1.381(2)
C7 H7 0.9300
C7 C8 1.383(2)
C8 H8 0.9300
C8 C9 1.3879(18)
C9 H9 0.9300
C10 H12 0.9300
C10 C11 1.4680(17)
C11 C20 1.3992(18)
C11 C24 1.3989(17)
C13 C14 1.3954(18)
C13 C18 1.3930(16)
C14 H14 0.9300
C14 C15 1.3815(18)
C15 H15 0.9300
C15 C16 1.3863(19)
C16 H16 0.9300
C16 N17 1.3357(18)
N17 C18 1.3217(16)
C18 N19 1.4866(16)
N19 O25 1.2208(14)
N19 O26 1.2238(15)
C20 H20 0.9300
C20 C21 1.3879(19)
C21 H21 0.9300
C21 C22 1.382(2)
C22 H22 0.9300
C22 C23 1.382(2)
C23 H23 0.9300
C23 C24 1.390(2)
C24 H24 0.9300

loop_
_exptl_oxdiff_crystal_face_indexfrac_h
_exptl_oxdiff_crystal_face_indexfrac_k
_exptl_oxdiff_crystal_face_indexfrac_l
_exptl_oxdiff_crystal_face_x
_exptl_oxdiff_crystal_face_y
_exptl_oxdiff_crystal_face_z
6.0025 -5.9938 0.0223 -0.9168 0.4565 -0.2825
-7.0010 3.9934 -0.0198 0.7319 -0.6586 0.2906
6.9958 4.0050 0.0031 0.1686 0.9947 -0.1867
-1.9970 -2.0017 6.9933 -0.0582 -0.2374 -0.9977
-0.0019 1.0003 -6.9945 0.0261 -0.0408 1.0529
5.9954 4.0044 -3.9942 0.1594 0.8293 0.4416
-6.0025 5.9938 -0.0223 0.9168 -0.4565 0.2825
-3.9999 2.9957 5.9807 0.5727 -0.2754 -0.7160
-4.9950 -6.0029 0.0043 -0.4742 -0.8425 0.0925
